data_4325909
loop_
_publ_author_name
'Curtis M. Zaleski'
'Choong-Sun Lim'
'Annabel D. Cutland-Van Noord'
'Jeff W. Kampf'
'Vincent L. Pecoraro'

_publ_section_title
;
 Effects of the Central Lanthanide Ion Crystal Radius on the
 15-MCCuII(N)pheHA-5 Structure
;
_journal_name_full 'Inorganic Chemistry'
_journal_page_first 7707
_journal_page_last 7717
_journal_paper_doi 10.1021/ic200740h
_journal_volume 50
_journal_year 2011
_chemical_absolute_configuration ad
_chemical_formula_sum 'C45 H67 Cu5 N12 O25 Sm'
_chemical_formula_weight 1644.16
_chemical_name_systematic
;
 ?
;
_space_group_IT_number 76
_symmetry_cell_setting tetragonal
_symmetry_space_group_name_Hall 'P 4w'
_symmetry_space_group_name_H-M 'P 41'
_atom_sites_solution_hydrogens geom
_atom_sites_solution_primary direct
_atom_sites_solution_secondary difmap
_audit_creation_method SHELXL-97
_cell_angle_alpha 90.00
_cell_angle_beta 90.00
_cell_angle_gamma 90.00
_cell_formula_units_Z 4
_cell_length_a 19.310(2)
_cell_length_b 19.310(2)
_cell_length_c 18.330(3)
_cell_measurement_reflns_used 7325
_cell_measurement_temperature 133(2)
_cell_measurement_theta_max 26.41
_cell_measurement_theta_min 2.99
_cell_volume 6834.8(15)
_computing_cell_refinement 'Bruker SMART'
_computing_data_collection 'Bruker SMART'
_computing_data_reduction 'Bruker SHELXTL'
_computing_molecular_graphics 'Bruker SHELXTL'
_computing_publication_material 'Bruker SHELXTL'
_computing_structure_refinement 'Bruker SHELXTL'
_computing_structure_solution 'Bruker SHELXTL'
_diffrn_ambient_temperature 133(2)
_diffrn_measured_fraction_theta_full 0.993
_diffrn_measured_fraction_theta_max 0.993
_diffrn_measurement_device_type 'CCD area detector'
_diffrn_measurement_method 'phi and omega scans'
_diffrn_radiation_monochromator graphite
_diffrn_radiation_source 'fine-focus sealed tube'
_diffrn_radiation_type MoK\a
_diffrn_radiation_wavelength 0.71073
_diffrn_reflns_av_R_equivalents 0.0562
_diffrn_reflns_av_sigmaI/netI 0.0444
_diffrn_reflns_limit_h_max 17
_diffrn_reflns_limit_h_min -16
_diffrn_reflns_limit_k_max 24
_diffrn_reflns_limit_k_min -24
_diffrn_reflns_limit_l_max 22
_diffrn_reflns_limit_l_min -22
_diffrn_reflns_number 60540
_diffrn_reflns_theta_full 26.50
_diffrn_reflns_theta_max 26.50
_diffrn_reflns_theta_min 2.98
_exptl_absorpt_coefficient_mu 2.452
_exptl_absorpt_correction_T_max 0.868
_exptl_absorpt_correction_T_min 0.653
_exptl_absorpt_correction_type multi-scan
_exptl_absorpt_process_details 'Blessing, Acta Cryst. (1995) A51 33-38.'
_exptl_crystal_colour blue
_exptl_crystal_density_diffrn 1.598
_exptl_crystal_description multi-facet
_exptl_crystal_F_000 3312
_exptl_crystal_size_max 0.40
_exptl_crystal_size_mid 0.34
_exptl_crystal_size_min 0.24
_refine_diff_density_max 0.967
_refine_diff_density_min -0.895
_refine_diff_density_rms 0.158
_refine_ls_abs_structure_details 'Flack H D (1983), Acta Cryst. A39, 876-881'
_refine_ls_abs_structure_Flack 0.032(16)
_refine_ls_extinction_method none
_refine_ls_goodness_of_fit_ref 1.061
_refine_ls_hydrogen_treatment mixed
_refine_ls_matrix_type full
_refine_ls_number_parameters 784
_refine_ls_number_reflns 14015
_refine_ls_number_restraints 1
_refine_ls_restrained_S_all 1.061
_refine_ls_R_factor_all 0.0656
_refine_ls_R_factor_gt 0.0560
_refine_ls_shift/su_max 0.003
_refine_ls_shift/su_mean 0.000
_refine_ls_structure_factor_coef Fsqd
_refine_ls_weighting_details 'calc w=1/[\s^2^(Fo^2^)+(0.0978P)^2^+22.3442P] where P=(Fo^2^+2Fc^2^)/3'
_refine_ls_weighting_scheme calc
_refine_ls_wR_factor_gt 0.1543
_refine_ls_wR_factor_ref 0.1622
_reflns_number_gt 12193
_reflns_number_total 14015
_reflns_threshold_expression >2sigma(I)
_cod_data_source_file ic200740h_si_001_13.cif
_cod_data_source_block Sm(a)-3
_cod_original_cell_volume 6835.0(15)
_cod_database_code 4325909

loop_
_symmetry_equiv_pos_as_xyz
'x, y, z'
'-x, -y, z+1/2'
'-y, x, z+1/4'
'y, -x, z+3/4'

loop_
_atom_site_label
_atom_site_type_symbol
_atom_site_fract_x
_atom_site_fract_y
_atom_site_fract_z
_atom_site_U_iso_or_equiv
_atom_site_adp_type
_atom_site_occupancy
_atom_site_symmetry_multiplicity
_atom_site_calc_flag
_atom_site_refinement_flags
Sm1 Sm 0.26231(3) 0.15746(2) 0.09999(3) 0.03158(14) Uani 1 1 d .
Cu1 Cu 0.25315(7) 0.10212(6) -0.10413(7) 0.0387(3) Uani 1 1 d .
Cu2 Cu 0.29906(5) -0.03819(5) 0.09342(7) 0.0284(2) Uani 1 1 d .
Cu3 Cu 0.26122(5) 0.08638(5) 0.30029(7) 0.0289(2) Uani 1 1 d .
Cu4 Cu 0.21799(5) 0.30927(5) 0.23036(6) 0.0277(2) Uani 1 1 d .
Cu5 Cu 0.24380(6) 0.32296(5) -0.01679(6) 0.0342(2) Uani 1 1 d .
O1 O 0.3045(3) -0.0742(3) -0.0051(3) 0.0326(13) Uani 1 1 d .
O2 O 0.2620(3) 0.0432(3) 0.0445(3) 0.0335(12) Uani 1 1 d .
O3 O 0.2914(3) -0.0084(3) 0.3090(3) 0.0378(14) Uani 1 1 d .
O4 O 0.2803(3) 0.0749(3) 0.1985(3) 0.0318(12) Uani 1 1 d .
O5 O 0.2335(3) 0.2886(3) 0.3323(3) 0.0295(12) Uani 1 1 d .
O6 O 0.2322(3) 0.2114(3) 0.2151(3) 0.0291(12) Uani 1 1 d .
O7 O 0.2332(3) 0.4063(3) 0.0385(3) 0.0369(13) Uani 1 1 d .
O8 O 0.2278(3) 0.2773(3) 0.0751(3) 0.0340(13) Uani 1 1 d .
O9 O 0.2633(4) 0.1795(3) -0.1736(4) 0.0519(19) Uani 1 1 d .
O10 O 0.2591(4) 0.1728(3) -0.0313(4) 0.0461(18) Uani 1 1 d .
O100 O 0.3678(4) 0.2319(3) 0.0996(6) 0.067(2) Uani 1 1 d .
O101 O 0.3896(3) 0.1252(4) 0.0894(4) 0.0482(16) Uani 1 1 d .
O102 O 0.4744(4) 0.1986(4) 0.0934(5) 0.061(2) Uani 1 1 d .
O103 O 0.1398(4) 0.1383(4) 0.1003(8) 0.084(3) Uani 1 1 d .
O104 O 0.1834(4) -0.0880(4) 0.1218(5) 0.0547(19) Uani 1 1 d .
O200 O 0.4644(4) 0.2002(4) -0.4112(5) 0.061(2) Uani 1 1 d .
O201 O 0.1270(8) 0.1218(11) -0.1115(12) 0.164(7) Uani 1 1 d .
O202 O 0.4004(4) 0.1116(5) -0.3971(5) 0.062(2) Uani 1 1 d .
O203 O 0.5126(4) 0.0991(4) -0.4085(5) 0.0565(19) Uani 1 1 d .
O300 O 0.1073(10) 0.3655(9) -0.184(2) 0.28(2) Uani 1 1 d .
O301 O 0.2780(7) -0.0704(7) 0.4451(6) 0.106(4) Uani 1 1 d .
O302 O 0.0791(6) 0.1167(7) 0.2376(7) 0.100(4) Uani 1 1 d .
O303 O 0.5151(5) 0.0425(5) 0.1020(11) 0.120(5) Uani 1 1 d .
N1 N 0.2458(5) 0.0170(4) -0.1675(4) 0.0424(18) Uani 1 1 d .
H1A H 0.2002 0.0041 -0.1725 0.051 Uiso 1 1 calc R
H1B H 0.2636 0.0259 -0.2132 0.051 Uiso 1 1 calc R
N2 N 0.2595(4) 0.0313(3) -0.0296(4) 0.0323(15) Uani 1 1 d .
N3 N 0.3429(4) -0.1156(3) 0.1524(4) 0.0319(15) Uani 1 1 d .
H3A H 0.3282 -0.1579 0.1354 0.038 Uiso 1 1 calc R
H3D H 0.3903 -0.1137 0.1485 0.038 Uiso 1 1 calc R
N4 N 0.3026(4) 0.0082(3) 0.1871(4) 0.0300(14) Uani 1 1 d .
N5 N 0.2356(4) 0.1133(4) 0.4031(4) 0.0376(16) Uani 1 1 d .
H5A H 0.1893 0.1055 0.4114 0.045 Uiso 1 1 calc R
H5C H 0.2609 0.0880 0.4362 0.045 Uiso 1 1 calc R
N6 N 0.2379(3) 0.1821(4) 0.2830(4) 0.0294(14) Uani 1 1 d .
N7 N 0.1935(3) 0.4090(3) 0.2331(4) 0.0287(13) Uani 1 1 d .
H7A H 0.1465 0.4135 0.2398 0.034 Uiso 1 1 calc R
H7C H 0.2154 0.4296 0.2721 0.034 Uiso 1 1 calc R
N8 N 0.2192(3) 0.3265(3) 0.1266(4) 0.0272(14) Uani 1 1 d .
N9 N 0.2469(6) 0.3606(4) -0.1174(5) 0.053(2) Uani 1 1 d .
H9A H 0.2036 0.3760 -0.1303 0.063 Uiso 1 1 calc R
H9C H 0.2767 0.3977 -0.1188 0.063 Uiso 1 1 calc R
N10 N 0.2623(5) 0.2368(4) -0.0660(4) 0.0420(19) Uani 1 1 d .
N100 N 0.4117(4) 0.1859(4) 0.0938(5) 0.0418(17) Uani 1 1 d .
N200 N 0.4594(4) 0.1371(4) -0.4057(5) 0.0425(17) Uani 1 1 d .
C1 C 0.2830(4) -0.0301(4) -0.0501(6) 0.037(2) Uani 1 1 d .
C2 C 0.2867(5) -0.0400(4) -0.1309(5) 0.0339(18) Uani 1 1 d .
H2A H 0.2655 -0.0857 -0.1437 0.041 Uiso 1 1 calc R
C3 C 0.3618(5) -0.0392(5) -0.1565(7) 0.047(2) Uani 1 1 d .
H3B H 0.3891 -0.0711 -0.1256 0.056 Uiso 1 1 calc R
H3C H 0.3639 -0.0566 -0.2073 0.056 Uiso 1 1 calc R
C4 C 0.3942(5) 0.0319(5) -0.1537(7) 0.048(2) Uani 1 1 d .
C5 C 0.4165(6) 0.0606(5) -0.0899(6) 0.048(2) Uani 1 1 d .
H5B H 0.4103 0.0362 -0.0454 0.058 Uiso 1 1 calc R
C6 C 0.4482(7) 0.1253(6) -0.0892(8) 0.063(3) Uani 1 1 d .
H6A H 0.4665 0.1432 -0.0450 0.075 Uiso 1 1 calc R
C7 C 0.4531(6) 0.1632(6) -0.1525(8) 0.063(3) Uani 1 1 d .
H7B H 0.4722 0.2085 -0.1511 0.076 Uiso 1 1 calc R
C8 C 0.4308(6) 0.1366(6) -0.2173(6) 0.057(3) Uani 1 1 d .
H8A H 0.4350 0.1627 -0.2609 0.068 Uiso 1 1 calc R
C9 C 0.4021(6) 0.0712(5) -0.2188(6) 0.049(2) Uani 1 1 d .
H9B H 0.3874 0.0521 -0.2639 0.059 Uiso 1 1 calc R
C10 C 0.3057(4) -0.0291(4) 0.2437(5) 0.0325(18) Uani 1 1 d .
C11 C 0.3216(4) -0.1066(4) 0.2297(5) 0.0304(16) Uani 1 1 d .
H11A H 0.2778 -0.1331 0.2372 0.036 Uiso 1 1 calc R
C12 C 0.3765(5) -0.1359(4) 0.2834(5) 0.040(2) Uani 1 1 d .
H12A H 0.4229 -0.1179 0.2703 0.048 Uiso 1 1 calc R
H12B H 0.3656 -0.1205 0.3336 0.048 Uiso 1 1 calc R
C13 C 0.3772(5) -0.2155(4) 0.2804(5) 0.037(2) Uani 1 1 d .
C14 C 0.4188(6) -0.2480(5) 0.2320(6) 0.047(2) Uani 1 1 d .
H14A H 0.4467 -0.2214 0.1998 0.056 Uiso 1 1 calc R
C15 C 0.4215(6) -0.3213(5) 0.2287(7) 0.055(3) Uani 1 1 d .
H15A H 0.4519 -0.3447 0.1963 0.067 Uiso 1 1 calc R
C16 C 0.3777(7) -0.3572(6) 0.2750(7) 0.064(4) Uani 1 1 d .
H16A H 0.3778 -0.4064 0.2729 0.077 Uiso 1 1 calc R
C17 C 0.3345(6) -0.3258(6) 0.3233(7) 0.060(3) Uani 1 1 d .
H17A H 0.3048 -0.3519 0.3541 0.072 Uiso 1 1 calc R
C18 C 0.3357(6) -0.2533(5) 0.3256(6) 0.048(2) Uani 1 1 d .
H18A H 0.3068 -0.2299 0.3595 0.058 Uiso 1 1 calc R
C19 C 0.2390(3) 0.2209(4) 0.3384(5) 0.0281(16) Uani 1 1 d .
C20 C 0.2520(4) 0.1893(4) 0.4100(5) 0.0337(18) Uani 1 1 d .
H20A H 0.2206 0.2107 0.4471 0.040 Uiso 1 1 calc R
C21 C 0.3295(5) 0.1994(5) 0.4343(5) 0.039(2) Uani 1 1 d .
H21A H 0.3415 0.2492 0.4315 0.047 Uiso 1 1 calc R
H21B H 0.3346 0.1845 0.4857 0.047 Uiso 1 1 calc R
C22 C 0.3789(5) 0.1586(5) 0.3873(5) 0.039(2) Uani 1 1 d .
C23 C 0.3977(5) 0.1839(6) 0.3197(6) 0.048(2) Uani 1 1 d .
H23A H 0.3820 0.2277 0.3030 0.058 Uiso 1 1 calc R
C24 C 0.4423(5) 0.1411(10) 0.2756(6) 0.074(5) Uani 1 1 d .
H24A H 0.4579 0.1571 0.2294 0.088 Uiso 1 1 calc R
C25 C 0.4620(6) 0.0777(9) 0.3003(11) 0.081(5) Uani 1 1 d .
H25A H 0.4902 0.0488 0.2707 0.098 Uiso 1 1 calc R
C26 C 0.4418(6) 0.0557(6) 0.3658(12) 0.078(5) Uani 1 1 d .
H26A H 0.4551 0.0108 0.3816 0.094 Uiso 1 1 calc R
C27 C 0.4033(5) 0.0952(5) 0.4102(7) 0.052(3) Uani 1 1 d .
H27A H 0.3927 0.0793 0.4580 0.062 Uiso 1 1 calc R
C28 C 0.2235(4) 0.3899(4) 0.1043(5) 0.0332(17) Uani 1 1 d .
C29 C 0.2140(4) 0.4454(4) 0.1644(5) 0.0326(17) Uani 1 1 d .
H29A H 0.1757 0.4774 0.1496 0.039 Uiso 1 1 calc R
C30 C 0.2804(4) 0.4876(4) 0.1747(5) 0.0294(16) Uani 1 1 d .
H30A H 0.2916 0.5113 0.1283 0.035 Uiso 1 1 calc R
H30B H 0.2721 0.5236 0.2121 0.035 Uiso 1 1 calc R
C31 C 0.3425(4) 0.4440(4) 0.1979(5) 0.0329(18) Uani 1 1 d .
C32 C 0.3560(5) 0.4339(5) 0.2695(6) 0.045(2) Uani 1 1 d .
H32A H 0.3277 0.4555 0.3053 0.054 Uiso 1 1 calc R
C33 C 0.4116(6) 0.3913(6) 0.2914(6) 0.054(3) Uani 1 1 d .
H33A H 0.4214 0.3855 0.3419 0.065 Uiso 1 1 calc R
C34 C 0.4523(4) 0.3579(5) 0.2398(5) 0.0372(19) Uani 1 1 d .
H34A H 0.4888 0.3282 0.2547 0.045 Uiso 1 1 calc R
C35 C 0.4392(4) 0.3683(4) 0.1665(5) 0.0354(19) Uani 1 1 d .
H35A H 0.4678 0.3476 0.1305 0.043 Uiso 1 1 calc R
C36 C 0.3832(4) 0.4097(5) 0.1463(5) 0.0359(19) Uani 1 1 d .
H36A H 0.3724 0.4148 0.0960 0.043 Uiso 1 1 calc R
C37 C 0.2642(6) 0.2369(5) -0.1340(6) 0.047(2) Uani 1 1 d .
C39 C 0.3407(6) 0.3164(5) -0.1973(6) 0.053(3) Uani 1 1 d .
H39A H 0.3495 0.2811 -0.2354 0.063 Uiso 1 1 calc R
H39B H 0.3728 0.3068 -0.1564 0.063 Uiso 1 1 calc R
C38 C 0.2703(7) 0.3072(5) -0.1711(5) 0.051(3) Uani 1 1 d .
H38A H 0.2383 0.3081 -0.2139 0.061 Uiso 1 1 calc R
C40 C 0.3594(6) 0.3890(5) -0.2296(5) 0.046(2) Uani 1 1 d .
C41 C 0.3109(6) 0.4319(6) -0.2606(6) 0.048(2) Uani 1 1 d .
H41A H 0.2640 0.4171 -0.2634 0.057 Uiso 1 1 calc R
C42 C 0.3290(6) 0.4967(5) -0.2879(6) 0.055(3) Uani 1 1 d .
H42A H 0.2950 0.5262 -0.3088 0.066 Uiso 1 1 calc R
C43 C 0.3954(6) 0.5165(6) -0.2839(6) 0.050(2) Uani 1 1 d .
H43A H 0.4089 0.5598 -0.3039 0.060 Uiso 1 1 calc R
C44 C 0.4430(7) 0.4762(6) -0.2521(6) 0.055(3) Uani 1 1 d .
H44A H 0.4895 0.4920 -0.2484 0.066 Uiso 1 1 calc R
C45 C 0.4261(6) 0.4137(6) -0.2255(6) 0.056(3) Uani 1 1 d .
H45A H 0.4609 0.3859 -0.2034 0.067 Uiso 1 1 calc R
O304 O 0.2831(9) 0.1787(9) -0.3255(6) 0.124(5) Uani 1 1 d .

loop_
_atom_site_aniso_label
_atom_site_aniso_U_11
_atom_site_aniso_U_22
_atom_site_aniso_U_33
_atom_site_aniso_U_23
_atom_site_aniso_U_13
_atom_site_aniso_U_12
Sm1 0.0374(3) 0.0239(2) 0.0335(3) 0.00039(18) 0.0005(2) 0.00314(19)
Cu1 0.0560(7) 0.0273(5) 0.0328(6) 0.0014(4) -0.0021(5) 0.0008(5)
Cu2 0.0345(5) 0.0199(4) 0.0308(6) -0.0022(5) -0.0028(5) 0.0008(3)
Cu3 0.0336(5) 0.0224(5) 0.0307(6) 0.0024(4) 0.0020(4) -0.0014(4)
Cu4 0.0297(5) 0.0232(5) 0.0303(6) 0.0011(4) 0.0014(4) 0.0036(4)
Cu5 0.0472(6) 0.0228(5) 0.0327(6) 0.0031(4) 0.0038(5) 0.0024(4)
O1 0.036(3) 0.026(3) 0.035(3) -0.004(2) -0.005(2) -0.008(2)
O2 0.040(3) 0.023(3) 0.038(3) 0.001(2) 0.003(3) -0.002(2)
O3 0.046(4) 0.024(3) 0.044(4) 0.001(3) 0.001(3) -0.002(2)
O4 0.051(4) 0.012(2) 0.032(3) -0.002(2) 0.002(3) -0.001(2)
O5 0.023(3) 0.020(3) 0.045(4) 0.007(2) 0.002(2) 0.004(2)
O6 0.038(3) 0.018(2) 0.031(3) 0.005(2) 0.005(2) 0.008(2)
O7 0.040(3) 0.031(3) 0.040(4) 0.007(3) 0.004(3) -0.001(2)
O8 0.045(3) 0.024(3) 0.033(3) -0.002(2) 0.006(2) 0.003(2)
O9 0.087(6) 0.025(3) 0.043(4) 0.000(3) -0.002(3) 0.009(3)
O10 0.081(5) 0.019(3) 0.039(4) 0.004(3) 0.012(3) 0.012(3)
O100 0.046(4) 0.031(3) 0.124(7) -0.006(5) -0.005(5) -0.003(3)
O101 0.036(3) 0.044(4) 0.064(5) 0.001(3) 0.006(3) 0.002(3)
O102 0.057(5) 0.049(4) 0.076(6) -0.007(4) 0.011(4) -0.003(3)
O103 0.049(4) 0.043(4) 0.160(9) -0.034(6) 0.021(6) -0.004(3)
O104 0.050(4) 0.035(4) 0.079(5) -0.002(3) -0.005(4) -0.001(3)
O200 0.061(5) 0.044(4) 0.078(6) 0.011(4) 0.020(4) 0.001(3)
O201 0.078(9) 0.191(18) 0.22(2) -0.023(15) -0.030(11) 0.011(10)
O202 0.042(4) 0.086(6) 0.058(4) 0.009(5) 0.003(4) -0.020(4)
O203 0.038(4) 0.055(4) 0.077(5) 0.011(4) -0.006(4) 0.002(3)
O300 0.158(16) 0.101(12) 0.57(5) -0.11(2) -0.21(3) 0.062(11)
O301 0.126(10) 0.122(10) 0.069(7) 0.033(7) 0.016(7) 0.017(8)
O302 0.081(7) 0.118(9) 0.100(9) -0.043(7) -0.004(6) 0.001(6)
O303 0.058(6) 0.066(6) 0.235(16) -0.036(9) 0.016(9) 0.002(5)
N1 0.059(5) 0.033(4) 0.035(4) 0.003(3) -0.008(3) 0.003(3)
N2 0.040(4) 0.019(3) 0.037(4) -0.004(3) -0.001(3) -0.007(3)
N3 0.034(4) 0.017(3) 0.044(4) 0.000(3) -0.006(3) -0.001(3)
N4 0.037(4) 0.020(3) 0.033(4) -0.005(3) -0.004(3) 0.001(3)
N5 0.033(4) 0.039(4) 0.040(4) 0.001(3) 0.008(3) -0.007(3)
N6 0.023(3) 0.036(4) 0.030(4) -0.003(3) -0.002(3) -0.006(3)
N7 0.027(3) 0.014(3) 0.046(4) 0.006(3) 0.003(3) 0.000(2)
N8 0.024(3) 0.027(3) 0.030(3) 0.000(3) -0.001(3) 0.003(3)
N9 0.092(7) 0.033(4) 0.033(4) 0.004(3) 0.008(4) -0.002(4)
N10 0.070(6) 0.021(3) 0.035(4) 0.003(3) 0.003(4) 0.011(3)
N100 0.033(4) 0.036(4) 0.057(5) -0.001(4) 0.003(4) -0.004(3)
N200 0.039(4) 0.045(4) 0.043(4) 0.003(4) 0.005(4) -0.004(3)
C1 0.026(4) 0.025(4) 0.059(6) 0.011(4) -0.010(4) -0.008(3)
C2 0.041(5) 0.030(4) 0.031(4) 0.005(3) -0.001(3) -0.001(3)
C3 0.042(5) 0.035(5) 0.064(6) -0.003(5) 0.013(5) 0.001(4)
C4 0.041(5) 0.038(5) 0.064(6) 0.002(5) 0.015(5) 0.002(4)
C5 0.057(6) 0.043(5) 0.046(5) -0.010(4) 0.016(5) -0.004(4)
C6 0.067(8) 0.049(6) 0.072(8) -0.016(6) 0.032(6) -0.007(5)
C7 0.062(7) 0.048(6) 0.079(8) -0.002(6) 0.046(7) -0.003(5)
C8 0.063(7) 0.056(7) 0.051(6) 0.003(5) 0.027(5) 0.002(5)
C9 0.061(6) 0.044(5) 0.043(5) 0.001(4) 0.020(5) 0.012(5)
C10 0.028(4) 0.023(4) 0.046(5) -0.002(3) -0.004(3) -0.010(3)
C11 0.037(4) 0.019(3) 0.035(4) -0.001(3) -0.010(3) -0.005(3)
C12 0.060(6) 0.019(4) 0.041(5) 0.004(3) -0.003(4) 0.004(4)
C13 0.051(5) 0.024(4) 0.037(5) 0.000(3) -0.023(4) 0.002(3)
C14 0.060(6) 0.040(5) 0.041(5) -0.002(4) -0.016(5) -0.006(4)
C15 0.062(7) 0.029(5) 0.075(8) -0.006(5) -0.026(6) 0.007(4)
C16 0.093(9) 0.034(5) 0.066(8) 0.005(5) -0.050(7) -0.007(6)
C17 0.058(7) 0.045(6) 0.076(8) 0.013(5) -0.026(6) -0.002(5)
C18 0.057(6) 0.037(5) 0.052(6) 0.002(4) -0.017(5) -0.004(4)
C19 0.009(3) 0.032(4) 0.044(5) -0.004(3) 0.004(3) -0.001(3)
C20 0.026(4) 0.031(4) 0.045(5) -0.005(4) 0.003(3) 0.007(3)
C21 0.048(5) 0.027(4) 0.043(5) -0.002(4) -0.013(4) 0.003(4)
C22 0.032(4) 0.038(5) 0.048(5) -0.002(4) -0.013(4) -0.008(4)
C23 0.021(4) 0.075(7) 0.049(5) -0.011(5) -0.006(4) -0.008(4)
C24 0.026(5) 0.156(15) 0.039(6) -0.036(7) 0.001(4) -0.023(7)
C25 0.032(6) 0.083(10) 0.130(14) -0.062(10) -0.002(7) 0.007(6)
C26 0.033(6) 0.047(6) 0.154(17) -0.031(8) -0.017(8) 0.002(5)
C27 0.033(5) 0.033(5) 0.090(8) -0.009(5) -0.008(5) 0.007(4)
C28 0.023(4) 0.033(4) 0.043(5) -0.002(4) -0.001(4) -0.003(3)
C29 0.032(4) 0.028(4) 0.037(5) 0.006(3) 0.006(3) -0.003(3)
C30 0.031(4) 0.019(3) 0.038(4) 0.005(3) 0.004(3) 0.001(3)
C31 0.026(4) 0.024(4) 0.049(5) 0.007(3) 0.004(3) -0.003(3)
C32 0.037(5) 0.045(5) 0.053(6) -0.007(4) -0.006(4) 0.008(4)
C33 0.053(6) 0.068(7) 0.042(6) 0.005(5) -0.002(5) 0.020(5)
C34 0.030(4) 0.033(4) 0.049(5) 0.004(4) -0.004(4) 0.012(3)
C35 0.027(4) 0.033(4) 0.046(5) -0.004(4) 0.001(4) -0.002(3)
C36 0.022(4) 0.043(5) 0.043(5) 0.004(4) 0.004(3) 0.000(3)
C37 0.063(6) 0.023(4) 0.056(7) -0.007(4) 0.004(5) 0.002(4)
C39 0.071(7) 0.038(5) 0.049(6) -0.001(4) 0.003(5) 0.013(5)
C38 0.084(8) 0.032(5) 0.038(5) -0.006(4) 0.003(5) 0.000(5)
C40 0.070(7) 0.037(5) 0.031(5) -0.001(4) 0.013(4) 0.014(5)
C41 0.047(5) 0.053(6) 0.043(5) -0.001(4) -0.009(4) -0.001(4)
C42 0.066(7) 0.039(5) 0.061(7) 0.018(5) -0.016(5) 0.002(5)
C43 0.058(6) 0.048(6) 0.044(6) 0.007(4) -0.005(5) -0.006(5)
C44 0.068(7) 0.044(6) 0.054(6) 0.005(5) 0.006(5) 0.007(5)
C45 0.054(6) 0.063(7) 0.051(6) 0.007(5) 0.000(5) 0.022(5)
O304 0.144(12) 0.174(14) 0.055(7) 0.002(7) 0.005(7) 0.063(11)

loop_
_atom_type_symbol
_atom_type_description
_atom_type_scat_dispersion_real
_atom_type_scat_dispersion_imag
_atom_type_scat_source
C C 0.0033 0.0016 'International Tables Vol C Tables 4.2.6.8 and 6.1.1.4'
H H 0.0000 0.0000 'International Tables Vol C Tables 4.2.6.8 and 6.1.1.4'
N N 0.0061 0.0033 'International Tables Vol C Tables 4.2.6.8 and 6.1.1.4'
O O 0.0106 0.0060 'International Tables Vol C Tables 4.2.6.8 and 6.1.1.4'
Cu Cu 0.3201 1.2651 'International Tables Vol C Tables 4.2.6.8 and 6.1.1.4'
Sm Sm -0.1638 3.4418 'International Tables Vol C Tables 4.2.6.8 and 6.1.1.4'

loop_
_geom_angle_atom_site_label_1
_geom_angle_atom_site_label_2
_geom_angle_atom_site_label_3
_geom_angle
O103 Sm1 O6 80.0(3)
O103 Sm1 O10 89.8(4)
O6 Sm1 O10 143.64(19)
O103 Sm1 O2 81.9(2)
O6 Sm1 O2 138.95(19)
O10 Sm1 O2 72.2(2)
O103 Sm1 O4 92.2(3)
O6 Sm1 O4 70.70(18)
O10 Sm1 O4 145.07(19)
O2 Sm1 O4 73.53(19)
O103 Sm1 O8 83.0(3)
O6 Sm1 O8 72.02(18)
O10 Sm1 O8 72.1(2)
O2 Sm1 O8 141.1(2)
O4 Sm1 O8 142.68(19)
O103 Sm1 O100 153.7(3)
O6 Sm1 O100 87.2(3)
O10 Sm1 O100 87.0(3)
O2 Sm1 O100 121.6(2)
O4 Sm1 O100 105.3(3)
O8 Sm1 O100 71.2(2)
O103 Sm1 O101 156.5(2)
O6 Sm1 O101 113.8(2)
O10 Sm1 O101 88.8(3)
O2 Sm1 O101 75.4(2)
O4 Sm1 O101 76.0(2)
O8 Sm1 O101 118.7(2)
O100 Sm1 O101 49.6(2)
O103 Sm1 N100 177.2(4)
O6 Sm1 N100 100.9(2)
O10 Sm1 N100 87.9(3)
O2 Sm1 N100 99.0(2)
O4 Sm1 N100 90.6(2)
O8 Sm1 N100 94.8(2)
O100 Sm1 N100 24.5(2)
O101 Sm1 N100 25.1(2)
O10 Cu1 N2 90.4(3)
O10 Cu1 O9 84.5(3)
N2 Cu1 O9 169.6(3)
O10 Cu1 N1 170.9(3)
N2 Cu1 N1 80.5(3)
O9 Cu1 N1 104.6(3)
N4 Cu2 O1 171.7(3)
N4 Cu2 O2 92.8(3)
O1 Cu2 O2 83.1(3)
N4 Cu2 N3 81.6(3)
O1 Cu2 N3 102.1(3)
O2 Cu2 N3 173.6(3)
O4 Cu3 O3 85.0(3)
O4 Cu3 N6 89.8(3)
O3 Cu3 N6 173.9(3)
O4 Cu3 N5 171.0(3)
O3 Cu3 N5 104.0(3)
N6 Cu3 N5 81.3(3)
O6 Cu4 N8 91.4(3)
O6 Cu4 O5 85.2(2)
N8 Cu4 O5 170.2(3)
O6 Cu4 N7 171.2(3)
N8 Cu4 N7 82.0(3)
O5 Cu4 N7 102.3(3)
O7 Cu5 O8 84.5(3)
O7 Cu5 N10 174.1(3)
O8 Cu5 N10 92.5(3)
O7 Cu5 N9 100.8(3)
O8 Cu5 N9 170.3(4)
N10 Cu5 N9 82.8(3)
C1 O1 Cu2 110.5(6)
N2 O2 Cu2 109.4(4)
N2 O2 Sm1 124.4(4)
Cu2 O2 Sm1 122.6(3)
C10 O3 Cu3 106.4(5)
N4 O4 Cu3 108.4(4)
N4 O4 Sm1 123.1(5)
Cu3 O4 Sm1 128.3(3)
C19 O5 Cu4 107.4(5)
N6 O6 Cu4 106.5(4)
N6 O6 Sm1 126.5(4)
Cu4 O6 Sm1 125.5(3)
C28 O7 Cu5 108.2(5)
N8 O8 Cu5 108.0(5)
N8 O8 Sm1 124.6(5)
Cu5 O8 Sm1 123.4(3)
C37 O9 Cu1 106.4(6)
N10 O10 Cu1 108.5(5)
N10 O10 Sm1 124.1(5)
Cu1 O10 Sm1 127.4(3)
N100 O100 Sm1 98.4(5)
N100 O101 Sm1 95.4(5)
C2 N1 Cu1 107.5(5)
C1 N2 O2 114.6(7)
C1 N2 Cu1 117.0(6)
O2 N2 Cu1 125.4(5)
C11 N3 Cu2 107.8(5)
C10 N4 O4 115.1(7)
C10 N4 Cu2 117.7(6)
O4 N4 Cu2 123.8(5)
C20 N5 Cu3 106.2(5)
C19 N6 O6 119.2(7)
C19 N6 Cu3 115.6(6)
O6 N6 Cu3 124.2(5)
C29 N7 Cu4 111.8(5)
C28 N8 O8 116.0(7)
C28 N8 Cu4 118.3(6)
O8 N8 Cu4 124.6(5)
C38 N9 Cu5 111.7(6)
C37 N10 O10 117.4(8)
C37 N10 Cu5 118.2(6)
O10 N10 Cu5 123.0(6)
O102 N100 O100 122.1(8)
O102 N100 O101 121.3(8)
O100 N100 O101 116.6(7)
O102 N100 Sm1 178.0(8)
O100 N100 Sm1 57.1(4)
O101 N100 Sm1 59.5(4)
O200 N200 O202 118.3(9)
O200 N200 O203 120.6(8)
O202 N200 O203 121.2(8)
O1 C1 N2 122.3(9)
O1 C1 C2 123.2(8)
N2 C1 C2 114.3(8)
C1 C2 N1 108.8(7)
C1 C2 C3 110.5(8)
N1 C2 C3 110.6(8)
C4 C3 C2 113.1(8)
C5 C4 C9 117.8(9)
C5 C4 C3 122.1(10)
C9 C4 C3 120.1(11)
C4 C5 C6 120.9(11)
C7 C6 C5 120.1(13)
C8 C7 C6 120.7(11)
C7 C8 C9 119.4(11)
C8 C9 C4 121.0(11)
N4 C10 O3 125.0(8)
N4 C10 C11 115.1(8)
O3 C10 C11 119.7(7)
N3 C11 C10 109.1(6)
N3 C11 C12 111.9(7)
C10 C11 C12 112.5(6)
C13 C12 C11 110.4(7)
C14 C13 C18 119.9(9)
C14 C13 C12 119.5(9)
C18 C13 C12 120.6(9)
C13 C14 C15 120.9(10)
C16 C15 C14 116.9(12)
C17 C16 C15 123.4(11)
C16 C17 C18 117.2(12)
C13 C18 C17 121.7(11)
N6 C19 O5 121.3(8)
N6 C19 C20 118.5(7)
O5 C19 C20 120.1(7)
C19 C20 N5 107.0(7)
C19 C20 C21 111.4(7)
N5 C20 C21 110.1(7)
C22 C21 C20 112.1(7)
C23 C22 C27 119.9(11)
C23 C22 C21 119.6(9)
C27 C22 C21 120.4(10)
C22 C23 C24 117.3(12)
C25 C24 C23 119.7(13)
C26 C25 C24 120.4(12)
C27 C26 C25 121.9(14)
C26 C27 C22 120.7(14)
O7 C28 N8 123.2(8)
O7 C28 C29 121.7(7)
N8 C28 C29 115.1(8)
N7 C29 C30 111.5(7)
N7 C29 C28 107.8(6)
C30 C29 C28 110.9(7)
C31 C30 C29 113.5(6)
C32 C31 C36 118.7(8)
C32 C31 C30 120.1(8)
C36 C31 C30 121.1(8)
C31 C32 C33 120.5(9)
C34 C33 C32 120.4(10)
C35 C34 C33 119.5(8)
C34 C35 C36 118.9(8)
C35 C36 C31 121.9(9)
N10 C37 O9 123.0(9)
N10 C37 C38 116.7(8)
O9 C37 C38 120.2(9)
C38 C39 C40 116.7(9)
C39 C38 N9 114.7(9)
C39 C38 C37 109.2(9)
N9 C38 C37 107.3(8)
C45 C40 C41 116.9(10)
C45 C40 C39 120.3(10)
C41 C40 C39 122.7(10)
C40 C41 C42 121.3(10)
C43 C42 C41 118.5(10)
C44 C43 C42 121.0(10)
C43 C44 C45 120.9(12)
C44 C45 C40 121.3(10)

loop_
_geom_bond_atom_site_label_1
_geom_bond_atom_site_label_2
_geom_bond_distance
Sm1 O103 2.394(8)
Sm1 O6 2.424(5)
Sm1 O10 2.425(7)
Sm1 O2 2.429(6)
Sm1 O4 2.433(6)
Sm1 O8 2.452(6)
Sm1 O100 2.494(7)
Sm1 O101 2.544(7)
Sm1 N100 2.939(7)
Cu1 O10 1.913(7)
Cu1 N2 1.937(7)
Cu1 O9 1.973(7)
Cu1 N1 2.018(8)
Cu2 N4 1.938(7)
Cu2 O1 1.938(6)
Cu2 O2 1.946(6)
Cu2 N3 2.030(7)
Cu3 O4 1.915(6)
Cu3 O3 1.928(6)
Cu3 N6 1.929(7)
Cu3 N5 2.016(8)
Cu4 O6 1.931(5)
Cu4 N8 1.932(7)
Cu4 O5 1.934(6)
Cu4 N7 1.984(6)
Cu5 O7 1.913(6)
Cu5 O8 1.926(6)
Cu5 N10 1.926(7)
Cu5 N9 1.983(9)
O1 C1 1.256(11)
O2 N2 1.378(9)
O3 C10 1.292(11)
O4 N4 1.375(8)
O5 C19 1.317(10)
O6 N6 1.371(9)
O7 C28 1.262(12)
O8 N8 1.349(9)
O9 C37 1.325(11)
O10 N10 1.392(9)
O100 N100 1.232(10)
O101 N100 1.251(10)
O102 N100 1.234(11)
O200 N200 1.228(11)
O202 N200 1.249(10)
O203 N200 1.265(11)
N1 C2 1.512(11)
N2 C1 1.324(12)
N3 C11 1.484(11)
N4 C10 1.264(11)
N5 C20 1.508(11)
N6 C19 1.261(11)
N7 C29 1.496(10)
N8 C28 1.293(11)
N9 C38 1.494(13)
N10 C37 1.247(13)
C1 C2 1.495(14)
C2 C3 1.524(13)
C3 C4 1.509(13)
C4 C5 1.364(16)
C4 C9 1.423(15)
C5 C6 1.390(16)
C6 C7 1.376(19)
C7 C8 1.363(19)
C8 C9 1.379(16)
C10 C11 1.548(11)
C11 C12 1.553(12)
C12 C13 1.538(11)
C13 C14 1.352(15)
C13 C18 1.365(15)
C14 C15 1.417(14)
C15 C16 1.384(19)
C16 C17 1.36(2)
C17 C18 1.401(15)
C19 C20 1.469(13)
C20 C21 1.573(12)
C21 C22 1.508(14)
C22 C23 1.380(15)
C22 C27 1.377(14)
C23 C24 1.442(17)
C24 C25 1.36(2)
C25 C26 1.33(2)
C26 C27 1.340(19)
C28 C29 1.546(12)
C29 C30 1.532(11)
C30 C31 1.524(11)
C31 C32 1.353(14)
C31 C36 1.396(13)
C32 C33 1.412(14)
C33 C34 1.389(14)
C34 C35 1.381(13)
C35 C36 1.395(12)
C37 C38 1.523(14)
C39 C38 1.453(17)
C39 C40 1.564(14)
C40 C45 1.376(17)
C40 C41 1.373(15)
C41 C42 1.391(15)
C42 C43 1.341(16)
C43 C44 1.338(16)
C44 C45 1.342(16)
